data_4113663
loop_
_publ_author_name
'Serap Be\,sli'
'Simon J. Coles'
'David B. Davies'
'Robert J. Eaton'
'Michael B. Hursthouse'
'Adem Kili\,c'
'Robert A. Shaw'
'G\"on\"ul Yenilmez \,Cift\,ci'
'Serkan Ye\,silot'

_publ_section_title
;
 Anomalous NMR Behavior of Meso Compounds with Remote Stereogenic Centers
 on Addition of Chiral Shift Reagent or Chiral Solvating Agent
;
_journal_name_full 'Journal of the American Chemical Society'
_journal_page_first 4943
_journal_page_last 4950
_journal_paper_doi 10.1021/ja028871r
_journal_volume 125
_journal_year 2003
_chemical_formula_sum 'C26 H62 Cl4 N14 P6'
_chemical_formula_weight 898.52
_chemical_name_systematic
; 
 ? 
;
_space_group_IT_number 2
_symmetry_cell_setting triclinic
_symmetry_space_group_name_Hall '-P 1'
_symmetry_space_group_name_H-M 'P -1'
_atom_sites_solution_hydrogens geom
_atom_sites_solution_primary direct
_atom_sites_solution_secondary difmap
_audit_creation_method SHELXL-97
_cell_angle_alpha 95.15(3)
_cell_angle_beta 98.90(3)
_cell_angle_gamma 96.32(3)
_cell_formula_units_Z 2
_cell_length_a 9.7031(19)
_cell_length_b 12.361(3)
_cell_length_c 18.828(4)
_cell_measurement_reflns_used 27785
_cell_measurement_temperature 120(2)
_cell_measurement_theta_max 27.48
_cell_measurement_theta_min 1.02
_cell_volume 2204.3(9)
_computing_cell_refinement 'DENZO & COLLECT'
_computing_data_collection 'DENZO (Otwinowski & Minor, 1997) & COLLECT (Hooft, 1998)'
_computing_data_reduction 'DENZO & COLLECT'
_computing_molecular_graphics 'PLATON (Spek, 1990)'
_computing_structure_refinement 'SHELXL-97 (Sheldrick, 1997)'
_computing_structure_solution 'SHELXS-97 (Sheldrick, 1997)'
_diffrn_ambient_temperature 120(2)
_diffrn_detector_area_resol_mean 9.091
_diffrn_measured_fraction_theta_full 0.967
_diffrn_measured_fraction_theta_max 0.967
_diffrn_measurement_device_type 'Nonius KappaCCD'
_diffrn_measurement_method '\f & \w scans'
_diffrn_radiation_monochromator graphite
_diffrn_radiation_source 'Nonius FR591 rotating anode'
_diffrn_radiation_type MoK\a
_diffrn_radiation_wavelength 0.71073
_diffrn_reflns_av_R_equivalents 0.0869
_diffrn_reflns_av_sigmaI/netI 0.0964
_diffrn_reflns_limit_h_max 12
_diffrn_reflns_limit_h_min -12
_diffrn_reflns_limit_k_max 16
_diffrn_reflns_limit_k_min -16
_diffrn_reflns_limit_l_max 24
_diffrn_reflns_limit_l_min -24
_diffrn_reflns_number 31082
_diffrn_reflns_theta_full 27.50
_diffrn_reflns_theta_max 27.50
_diffrn_reflns_theta_min 2.14
_exptl_absorpt_coefficient_mu 0.525
_exptl_absorpt_correction_T_max 0.9793
_exptl_absorpt_correction_T_min 0.8844
_exptl_absorpt_process_details 'SORTAV (Blessing, 1997)'
_exptl_crystal_colour colourless
_exptl_crystal_density_diffrn 1.354
_exptl_crystal_description plate
_exptl_crystal_F_000 948
_exptl_crystal_size_max 0.24
_exptl_crystal_size_mid 0.14
_exptl_crystal_size_min 0.04
_refine_diff_density_max 0.975
_refine_diff_density_min -1.522
_refine_diff_density_rms 0.110
_refine_ls_extinction_coef 0.0000(14)
_refine_ls_extinction_expression Fc^*^=kFc[1+0.001xFc^2^\l^3^/sin(2\q)]^-1/4^
_refine_ls_extinction_method SHELXL
_refine_ls_goodness_of_fit_ref 1.003
_refine_ls_hydrogen_treatment mixed
_refine_ls_matrix_type full
_refine_ls_number_parameters 547
_refine_ls_number_reflns 9793
_refine_ls_number_restraints 0
_refine_ls_restrained_S_all 1.003
_refine_ls_R_factor_all 0.1150
_refine_ls_R_factor_gt 0.0732
_refine_ls_shift/su_max 3.867
_refine_ls_shift/su_mean 0.009
_refine_ls_structure_factor_coef Fsqd
_refine_ls_weighting_details 'calc w=1/[\s^2^(Fo^2^)+(0.1221P)^2^+1.9647P] where P=(Fo^2^+2Fc^2^)/3'
_refine_ls_weighting_scheme calc
_refine_ls_wR_factor_gt 0.1830
_refine_ls_wR_factor_ref 0.2134
_reflns_number_gt 6550
_reflns_number_total 9793
_reflns_threshold_expression >2\s(I)
_cod_data_source_file ja028871rsi20030205_052528.cif
_cod_data_source_block 1b(rac)
_cod_original_cell_volume 2204.3(8)
_cod_database_code 4113663

loop_
_symmetry_equiv_pos_as_xyz
'x, y, z'
'-x, -y, -z'

loop_
_atom_site_label
_atom_site_type_symbol
_atom_site_fract_x
_atom_site_fract_y
_atom_site_fract_z
_atom_site_U_iso_or_equiv
_atom_site_adp_type
_atom_site_occupancy
_atom_site_symmetry_multiplicity
_atom_site_calc_flag
_atom_site_refinement_flags
_atom_site_disorder_assembly
_atom_site_disorder_group
C1 C 0.7565(5) 0.5324(4) 0.1476(2) 0.0449(12) Uani 1 1 d . . .
C2 C 0.6166(5) 0.5456(4) 0.1012(2) 0.0447(11) Uani 1 1 d . . .
H2A H 0.5388 0.5203 0.1256 0.067 Uiso 1 1 calc R . .
H2B H 0.6076 0.5021 0.0541 0.067 Uiso 1 1 calc R . .
H2C H 0.6138 0.6229 0.0940 0.067 Uiso 1 1 calc R . .
C3 C 0.8764(6) 0.5798(7) 0.1124(3) 0.086(3) Uani 1 1 d . . .
H3A H 0.8694 0.6574 0.1076 0.129 Uiso 1 1 calc R . .
H3B H 0.8712 0.5401 0.0644 0.129 Uiso 1 1 calc R . .
H3C H 0.9662 0.5725 0.1424 0.129 Uiso 1 1 calc R . .
C4 C 0.7633(10) 0.4114(5) 0.1561(3) 0.098(3) Uani 1 1 d . . .
H4A H 0.8531 0.4027 0.1855 0.147 Uiso 1 1 calc R . .
H4B H 0.7552 0.3703 0.1083 0.147 Uiso 1 1 calc R . .
H4C H 0.6858 0.3833 0.1799 0.147 Uiso 1 1 calc R . .
C5 C 0.7712(7) 0.4046(5) 0.3791(4) 0.073(2) Uani 1 1 d . . .
C6 C 0.6957(10) 0.4429(7) 0.4324(4) 0.116(4) Uani 1 1 d . A .
H6A H 0.6956 0.3922 0.4695 0.175 Uiso 1 1 calc R . .
H6B H 0.5987 0.4477 0.4101 0.175 Uiso 1 1 calc R . .
H6C H 0.7404 0.5156 0.4547 0.175 Uiso 1 1 calc R . .
C7' C 0.9149(17) 0.4634(13) 0.4457(7) 0.094(7) Uani 0.453(11) 1 d P A 1
H7'1 H 0.9045 0.4356 0.4920 0.142 Uiso 0.453(11) 1 calc PR A 1
H7'2 H 0.9173 0.5432 0.4509 0.142 Uiso 0.453(11) 1 calc PR A 1
H7'3 H 1.0025 0.4440 0.4312 0.142 Uiso 0.453(11) 1 calc PR A 1
C7 C 0.6316(10) 0.3063(7) 0.3341(6) 0.053(3) Uani 0.547(11) 1 d P A 2
H7A H 0.6613 0.2672 0.2926 0.079 Uiso 0.547(11) 1 calc PR A 2
H7B H 0.5502 0.3432 0.3172 0.079 Uiso 0.547(11) 1 calc PR A 2
H7C H 0.6059 0.2541 0.3675 0.079 Uiso 0.547(11) 1 calc PR A 2
C8 C 0.8556(13) 0.3213(8) 0.3799(5) 0.160(6) Uani 1 1 d . A .
H8A H 0.9532 0.3517 0.3991 0.240 Uiso 1 1 calc R . .
H8B H 0.8499 0.2862 0.3305 0.240 Uiso 1 1 calc R . .
H8C H 0.8236 0.2669 0.4105 0.240 Uiso 1 1 calc R . .
C9 C 0.5739(5) 0.9321(4) 0.4352(3) 0.0416(11) Uani 1 1 d . . .
H9A H 0.6046 0.9686 0.4850 0.050 Uiso 1 1 calc R . .
H9B H 0.4700 0.9171 0.4270 0.050 Uiso 1 1 calc R . .
C10 C 0.6175(5) 1.0087(4) 0.3826(3) 0.0464(12) Uani 1 1 d . . .
H10A H 0.7209 1.0280 0.3928 0.056 Uiso 1 1 calc R . .
H10B H 0.5743 1.0770 0.3894 0.056 Uiso 1 1 calc R . .
C11 C 0.5734(5) 0.9578(4) 0.3049(3) 0.0434(11) Uani 1 1 d . . .
H11A H 0.4698 0.9405 0.2940 0.052 Uiso 1 1 calc R . .
H11B H 0.6025 1.0106 0.2718 0.052 Uiso 1 1 calc R . .
C12 C 0.6020(5) 0.7579(4) 0.4860(2) 0.0395(11) Uani 1 1 d . . .
H12A H 0.6301 0.6845 0.4750 0.047 Uiso 1 1 calc R . .
H12B H 0.4994 0.7488 0.4863 0.047 Uiso 1 1 calc R . .
C13 C 0.6786(5) 0.8071(4) 0.5607(2) 0.0444(12) Uani 1 1 d . . .
H13A H 0.6435 0.8773 0.5736 0.053 Uiso 1 1 calc R . .
H13B H 0.6564 0.7570 0.5967 0.053 Uiso 1 1 calc R . .
C14 C 0.8369(5) 0.8275(4) 0.5653(2) 0.0365(10) Uani 1 1 d . . .
H14A H 0.8583 0.8617 0.5221 0.044 Uiso 1 1 calc R . .
H14B H 0.8745 0.7562 0.5644 0.044 Uiso 1 1 calc R . .
C15 C 0.9123(5) 0.9005(3) 0.6327(2) 0.0353(9) Uani 1 1 d . . .
H15A H 0.8900 0.8673 0.6762 0.042 Uiso 1 1 calc R . .
H15B H 1.0151 0.9047 0.6339 0.042 Uiso 1 1 calc R . .
C16 C 0.9305(5) 1.0762(4) 0.5815(2) 0.0423(11) Uani 1 1 d . . .
H16A H 0.9050 1.0338 0.5332 0.051 Uiso 1 1 calc R . .
H16B H 1.0344 1.0866 0.5941 0.051 Uiso 1 1 calc R . .
C17 C 0.8793(5) 1.1875(4) 0.5776(3) 0.0469(12) Uani 1 1 d . . .
H17A H 0.9220 1.2257 0.5408 0.056 Uiso 1 1 calc R . .
H17B H 0.7759 1.1776 0.5625 0.056 Uiso 1 1 calc R . .
C18 C 0.9170(5) 1.2572(4) 0.6500(3) 0.0398(10) Uani 1 1 d . . .
H18A H 1.0205 1.2711 0.6639 0.048 Uiso 1 1 calc R . .
H18B H 0.8810 1.3287 0.6459 0.048 Uiso 1 1 calc R . .
C19 C 0.7337(5) 1.1704(4) 0.9403(3) 0.0454(12) Uani 1 1 d . . .
C20 C 0.7723(11) 1.2899(7) 0.9585(5) 0.040(3) Uani 0.480(14) 1 d P . .
H20A H 0.8068 1.3215 0.9177 0.059 Uiso 0.480(14) 1 calc PR . .
H20B H 0.8462 1.3041 1.0012 0.059 Uiso 0.480(14) 1 calc PR . .
H20C H 0.6895 1.3234 0.9688 0.059 Uiso 0.480(14) 1 calc PR . .
C20' C 0.6510(12) 1.2577(8) 0.9488(5) 0.052(4) Uani 0.520(14) 1 d P . .
H20D H 0.6819 1.3170 0.9214 0.078 Uiso 0.520(14) 1 calc PR . .
H20E H 0.6625 1.2850 1.0001 0.078 Uiso 0.520(14) 1 calc PR . .
H20F H 0.5518 1.2309 0.9307 0.078 Uiso 0.520(14) 1 calc PR . .
C21 C 0.6491(15) 1.1138(17) 0.9891(10) 0.042(5) Uani 0.47(5) 1 d P . .
H21A H 0.5669 1.1516 0.9941 0.063 Uiso 0.47(5) 1 calc PR . .
H21B H 0.7070 1.1149 1.0368 0.063 Uiso 0.47(5) 1 calc PR . .
H21C H 0.6179 1.0378 0.9686 0.063 Uiso 0.47(5) 1 calc PR . .
C21' C 0.701(5) 1.0873(18) 0.9951(10) 0.097(9) Uani 0.53(5) 1 d P . .
H21D H 0.6032 1.0529 0.9817 0.145 Uiso 0.53(5) 1 calc PR . .
H21E H 0.7146 1.1261 1.0439 0.145 Uiso 0.53(5) 1 calc PR . .
H21F H 0.7641 1.0308 0.9941 0.145 Uiso 0.53(5) 1 calc PR . .
C22 C 0.6106(9) 1.1663(7) 0.8636(5) 0.029(3) Uani 0.443(11) 1 d P . .
H22A H 0.6532 1.2036 0.8270 0.044 Uiso 0.443(11) 1 calc PR . .
H22B H 0.5312 1.2029 0.8754 0.044 Uiso 0.443(11) 1 calc PR . .
H22C H 0.5772 1.0898 0.8447 0.044 Uiso 0.443(11) 1 calc PR . .
C22' C 0.8954(11) 1.2253(15) 0.9750(8) 0.128(8) Uani 0.557(11) 1 d P . .
H22D H 0.9570 1.1677 0.9787 0.193 Uiso 0.557(11) 1 calc PR . .
H22E H 0.8963 1.2627 1.0233 0.193 Uiso 0.557(11) 1 calc PR . .
H22F H 0.9288 1.2782 0.9438 0.193 Uiso 0.557(11) 1 calc PR . .
C23 C 0.7230(6) 0.7956(4) 0.8540(3) 0.0555(14) Uani 1 1 d . . .
C24 C 0.8144(9) 0.7528(4) 0.8082(4) 0.096(3) Uani 1 1 d . . .
H24A H 0.8828 0.7141 0.8366 0.143 Uiso 1 1 calc R . .
H24B H 0.8642 0.8133 0.7883 0.143 Uiso 1 1 calc R . .
H24C H 0.7585 0.7020 0.7686 0.143 Uiso 1 1 calc R . .
C25 C 0.6327(10) 0.7279(5) 0.8893(5) 0.114(3) Uani 1 1 d . . .
H25A H 0.6482 0.7534 0.9410 0.171 Uiso 1 1 calc R . .
H25B H 0.6531 0.6521 0.8827 0.171 Uiso 1 1 calc R . .
H25C H 0.5345 0.7315 0.8684 0.171 Uiso 1 1 calc R . .
C26 C 0.8476(11) 0.7862(8) 0.9311(6) 0.055(3) Uani 0.510(11) 1 d P . .
H26A H 0.8173 0.8205 0.9740 0.083 Uiso 0.510(11) 1 calc PR . .
H26B H 0.9390 0.8238 0.9255 0.083 Uiso 0.510(11) 1 calc PR . .
H26C H 0.8559 0.7089 0.9366 0.083 Uiso 0.510(11) 1 calc PR . .
C26' C 0.5943(10) 0.7950(8) 0.7804(5) 0.045(3) Uani 0.490(11) 1 d P . .
H26D H 0.5622 0.7195 0.7592 0.067 Uiso 0.490(11) 1 calc PR . .
H26E H 0.6322 0.8370 0.7444 0.067 Uiso 0.490(11) 1 calc PR . .
H26F H 0.5150 0.8284 0.7956 0.067 Uiso 0.490(11) 1 calc PR . .
N1 N 0.4487(3) 0.7049(3) 0.32392(18) 0.0276(7) Uani 1 1 d . . .
N2 N 0.5367(3) 0.5148(3) 0.27230(19) 0.0301(7) Uani 1 1 d . A .
N3 N 0.7259(3) 0.6787(3) 0.34448(17) 0.0256(7) Uani 1 1 d . A .
N4 N 0.7706(3) 0.5967(3) 0.21953(17) 0.0284(7) Uani 1 1 d . A .
H4 H 0.8254 0.6595 0.2249 0.034 Uiso 1 1 calc R . .
N5 N 0.7899(4) 0.4735(3) 0.3213(2) 0.0353(8) Uani 1 1 d . A .
N6 N 0.6328(3) 0.8268(3) 0.42904(18) 0.0294(7) Uani 1 1 d . . .
N7 N 0.6389(4) 0.8570(3) 0.29325(19) 0.0309(8) Uani 1 1 d . . .
N8 N 0.8714(3) 1.0126(3) 0.63498(18) 0.0320(8) Uani 1 1 d . . .
N9 N 0.8559(4) 1.2016(3) 0.7060(2) 0.0396(9) Uani 1 1 d . . .
H9 H 0.8014 1.2339 0.7322 0.047 Uiso 1 1 calc R . .
N10 N 1.0586(3) 1.0866(3) 0.75332(17) 0.0306(7) Uani 1 1 d . . .
N11 N 0.9900(6) 1.0030(3) 0.8740(2) 0.0632(14) Uani 1 1 d . . .
N12 N 0.7874(4) 1.0193(3) 0.7629(2) 0.0462(10) Uani 1 1 d . . .
N13 N 0.7332(6) 1.1218(5) 0.8724(3) 0.0301(19) Uani 0.536(9) 1 d P . .
H13 H 0.6814 1.1481 0.8369 0.036 Uiso 0.536(9) 1 calc PR . .
N13' N 0.8407(7) 1.1172(5) 0.9149(3) 0.0209(19) Uani 0.464(9) 1 d P . .
H13' H 0.9270 1.1408 0.9368 0.025 Uiso 0.464(9) 1 calc PR . .
N14 N 0.7280(5) 0.9111(3) 0.8723(2) 0.0574(13) Uani 1 1 d . . .
H14 H 0.6703 0.9300 0.9017 0.069 Uiso 1 1 calc R . .
P1 P 0.61199(10) 0.76124(8) 0.34626(5) 0.0234(2) Uani 1 1 d . . .
P2 P 0.41761(10) 0.58188(8) 0.29209(5) 0.0249(2) Uani 1 1 d . . .
P3 P 0.69979(10) 0.56842(8) 0.29064(5) 0.0240(2) Uani 1 1 d . . .
P4 P 0.89279(10) 1.07782(8) 0.71811(6) 0.0287(3) Uani 1 1 d . . .
P5 P 1.09828(15) 1.03340(10) 0.82519(6) 0.0456(3) Uani 1 1 d . . .
P6 P 0.8239(2) 1.01315(10) 0.84731(9) 0.0686(6) Uani 1 1 d . . .
Cl1 Cl 0.30965(12) 0.49690(9) 0.35889(7) 0.0459(3) Uani 1 1 d . . .
Cl2 Cl 0.26229(11) 0.56641(9) 0.20563(6) 0.0416(3) Uani 1 1 d . . .
Cl3 Cl 1.2364(6) 1.1381(3) 0.8934(2) 0.0371(12) Uani 0.525(13) 1 d P . .
Cl3' Cl 1.2973(7) 1.1174(3) 0.8753(2) 0.0374(15) Uani 0.475(13) 1 d P . .
Cl4 Cl 1.19228(14) 0.89641(11) 0.80351(8) 0.0614(4) Uani 1 1 d . . .
H7N H 0.716(5) 0.871(3) 0.287(2) 0.027(12) Uiso 1 1 d . . .
H5N H 0.859(5) 0.476(4) 0.306(3) 0.042(15) Uiso 1 1 d . . .

loop_
_atom_site_aniso_label
_atom_site_aniso_U_11
_atom_site_aniso_U_22
_atom_site_aniso_U_33
_atom_site_aniso_U_23
_atom_site_aniso_U_13
_atom_site_aniso_U_12
C1 0.054(3) 0.057(3) 0.026(2) -0.004(2) 0.0030(19) 0.031(2)
C2 0.054(3) 0.045(3) 0.030(2) 0.001(2) -0.0069(19) 0.009(2)
C3 0.055(4) 0.186(8) 0.031(3) 0.014(4) 0.020(2) 0.053(4)
C4 0.187(8) 0.063(4) 0.042(3) -0.020(3) -0.020(4) 0.082(5)
C5 0.094(5) 0.062(4) 0.099(5) 0.053(3) 0.065(4) 0.058(3)
C6 0.191(9) 0.135(7) 0.079(5) 0.076(5) 0.086(6) 0.123(7)
C7' 0.117(13) 0.100(12) 0.038(7) 0.043(7) -0.047(7) -0.050(10)
C7 0.070(7) 0.021(4) 0.073(7) 0.016(4) 0.021(5) 0.011(4)
C8 0.298(14) 0.154(9) 0.102(6) 0.091(6) 0.106(8) 0.187(10)
C9 0.033(2) 0.032(2) 0.058(3) -0.015(2) 0.0116(19) 0.0074(18)
C10 0.034(2) 0.022(2) 0.085(4) 0.001(2) 0.010(2) 0.0103(17)
C11 0.032(2) 0.033(2) 0.067(3) 0.013(2) 0.006(2) 0.0099(18)
C12 0.039(2) 0.041(3) 0.036(2) -0.0081(19) 0.0174(18) -0.0121(19)
C13 0.057(3) 0.045(3) 0.029(2) -0.0076(19) 0.017(2) -0.009(2)
C14 0.047(3) 0.031(2) 0.030(2) -0.0032(17) 0.0015(18) 0.0130(19)
C15 0.045(2) 0.031(2) 0.030(2) -0.0008(17) -0.0006(17) 0.0162(18)
C16 0.054(3) 0.041(3) 0.031(2) 0.0035(19) -0.0005(19) 0.012(2)
C17 0.044(3) 0.045(3) 0.051(3) 0.017(2) -0.003(2) 0.011(2)
C18 0.031(2) 0.031(2) 0.061(3) 0.011(2) 0.0117(19) 0.0077(17)
C19 0.057(3) 0.029(2) 0.057(3) -0.001(2) 0.033(2) 0.007(2)
C20 0.042(7) 0.028(5) 0.047(6) -0.007(4) 0.008(4) 0.007(4)
C20' 0.067(9) 0.045(6) 0.041(5) -0.013(4) 0.000(4) 0.023(5)
C21 0.039(8) 0.052(10) 0.044(7) 0.008(6) 0.028(5) 0.013(5)
C21' 0.21(3) 0.063(10) 0.034(8) 0.008(6) 0.046(13) 0.040(13)
C22 0.025(5) 0.030(5) 0.034(5) -0.005(4) 0.010(3) 0.008(4)
C22' 0.032(6) 0.202(18) 0.118(11) -0.120(12) -0.005(6) 0.006(8)
C23 0.057(3) 0.022(2) 0.092(4) -0.003(2) 0.038(3) -0.006(2)
C24 0.171(7) 0.024(3) 0.112(6) 0.001(3) 0.095(6) 0.008(4)
C25 0.186(9) 0.034(3) 0.143(7) 0.002(4) 0.117(7) -0.017(4)
C26 0.059(7) 0.038(6) 0.073(8) 0.019(5) 0.010(5) 0.016(5)
C26' 0.044(6) 0.036(5) 0.049(6) 0.003(4) 0.000(4) -0.005(4)
N1 0.0213(16) 0.0229(17) 0.0387(19) -0.0021(14) 0.0048(13) 0.0077(12)
N2 0.0288(18) 0.0178(16) 0.044(2) -0.0039(14) 0.0089(14) 0.0043(13)
N3 0.0255(16) 0.0226(16) 0.0286(17) -0.0027(13) 0.0033(12) 0.0089(13)
N4 0.0256(17) 0.0303(18) 0.0281(17) -0.0024(14) 0.0037(12) 0.0040(13)
N5 0.037(2) 0.0291(19) 0.047(2) 0.0116(16) 0.0152(17) 0.0168(16)
N6 0.0283(17) 0.0235(17) 0.0356(19) -0.0072(14) 0.0106(13) 0.0013(13)
N7 0.0241(19) 0.0292(19) 0.041(2) 0.0077(15) 0.0056(14) 0.0064(14)
N8 0.0336(18) 0.0259(18) 0.0347(19) 0.0011(14) -0.0016(14) 0.0075(14)
N9 0.039(2) 0.0203(18) 0.066(3) 0.0034(16) 0.0262(18) 0.0078(14)
N10 0.0323(18) 0.0329(19) 0.0257(17) 0.0067(14) 0.0026(13) 0.0008(14)
N11 0.121(4) 0.033(2) 0.035(2) -0.0021(18) 0.033(2) -0.017(2)
N12 0.045(2) 0.0228(19) 0.081(3) 0.0017(18) 0.040(2) 0.0080(16)
N13 0.029(4) 0.037(4) 0.024(3) 0.000(3) 0.005(3) 0.006(3)
N13' 0.022(4) 0.017(3) 0.024(4) -0.002(3) 0.005(3) 0.002(2)
N14 0.093(3) 0.025(2) 0.067(3) 0.0026(18) 0.058(3) 0.000(2)
P1 0.0214(5) 0.0209(5) 0.0277(5) -0.0015(4) 0.0043(4) 0.0048(4)
P2 0.0230(5) 0.0191(5) 0.0330(6) 0.0018(4) 0.0053(4) 0.0046(4)
P3 0.0233(5) 0.0208(5) 0.0287(5) 0.0005(4) 0.0045(4) 0.0077(4)
P4 0.0262(5) 0.0221(5) 0.0395(6) -0.0011(4) 0.0125(4) 0.0045(4)
P5 0.0676(8) 0.0321(6) 0.0279(6) 0.0077(5) -0.0081(5) -0.0152(6)
P6 0.1259(15) 0.0209(6) 0.0737(10) -0.0050(6) 0.0781(10) -0.0051(7)
Cl1 0.0427(7) 0.0365(6) 0.0681(8) 0.0217(5) 0.0264(5) 0.0097(5)
Cl2 0.0324(6) 0.0384(6) 0.0474(7) -0.0064(5) -0.0081(4) 0.0047(4)
Cl3 0.026(2) 0.0458(14) 0.0366(14) 0.0041(11) 0.0004(13) -0.0039(12)
Cl3' 0.028(2) 0.0439(16) 0.0361(17) 0.0091(12) -0.0040(15) -0.0056(14)
Cl4 0.0538(8) 0.0524(8) 0.0770(10) 0.0324(7) -0.0068(6) 0.0056(6)

loop_
_atom_type_symbol
_atom_type_description
_atom_type_scat_dispersion_real
_atom_type_scat_dispersion_imag
_atom_type_scat_source
C C 0.0033 0.0016 'International Tables Vol C Tables 4.2.6.8 and 6.1.1.4'
H H 0.0000 0.0000 'International Tables Vol C Tables 4.2.6.8 and 6.1.1.4'
N N 0.0061 0.0033 'International Tables Vol C Tables 4.2.6.8 and 6.1.1.4'
P P 0.1023 0.0942 'International Tables Vol C Tables 4.2.6.8 and 6.1.1.4'
Cl Cl 0.1484 0.1585 'International Tables Vol C Tables 4.2.6.8 and 6.1.1.4'

loop_
_geom_angle_atom_site_label_1
_geom_angle_atom_site_label_2
_geom_angle_atom_site_label_3
_geom_angle
N4 C1 C3 106.4(4)
N4 C1 C4 110.5(4)
C3 C1 C4 111.2(5)
N4 C1 C2 110.0(3)
C3 C1 C2 109.2(4)
C4 C1 C2 109.4(5)
C1 C2 H2A 109.5
C1 C2 H2B 109.5
H2A C2 H2B 109.5
C1 C2 H2C 109.5
H2A C2 H2C 109.5
H2B C2 H2C 109.5
C1 C3 H3A 109.5
C1 C3 H3B 109.5
H3A C3 H3B 109.5
C1 C3 H3C 109.5
H3A C3 H3C 109.5
H3B C3 H3C 109.5
C1 C4 H4A 109.5
C1 C4 H4B 109.5
H4A C4 H4B 109.5
C1 C4 H4C 109.5
H4A C4 H4C 109.5
H4B C4 H4C 109.5
C8 C5 C6 129.2(6)
C8 C5 N5 112.2(5)
C6 C5 N5 117.3(5)
C8 C5 C7' 79.2(9)
C6 C5 C7' 81.3(9)
N5 C5 C7' 100.3(6)
C8 C5 C7 87.2(8)
C6 C5 C7 94.6(7)
N5 C5 C7 100.4(5)
C7' C5 C7 158.4(6)
C5 C6 H6A 109.5
C5 C6 H6B 109.5
H6A C6 H6B 109.5
C5 C6 H6C 109.5
H6A C6 H6C 109.5
H6B C6 H6C 109.5
C5 C7' H7'1 109.5
C5 C7' H7'2 109.5
C5 C7' H7'3 109.5
C5 C7 H7A 109.5
C5 C7 H7B 109.5
H7A C7 H7B 109.5
C5 C7 H7C 109.5
H7A C7 H7C 109.5
H7B C7 H7C 109.5
C5 C8 H8A 109.5
C5 C8 H8B 109.5
H8A C8 H8B 109.5
C5 C8 H8C 109.5
H8A C8 H8C 109.5
H8B C8 H8C 109.5
N6 C9 C10 113.4(3)
N6 C9 H9A 108.9
C10 C9 H9A 108.9
N6 C9 H9B 108.9
C10 C9 H9B 108.9
H9A C9 H9B 107.7
C9 C10 C11 111.7(4)
C9 C10 H10A 109.3
C11 C10 H10A 109.3
C9 C10 H10B 109.3
C11 C10 H10B 109.3
H10A C10 H10B 107.9
N7 C11 C10 110.1(4)
N7 C11 H11A 109.6
C10 C11 H11A 109.6
N7 C11 H11B 109.6
C10 C11 H11B 109.6
H11A C11 H11B 108.1
N6 C12 C13 112.2(3)
N6 C12 H12A 109.2
C13 C12 H12A 109.2
N6 C12 H12B 109.2
C13 C12 H12B 109.2
H12A C12 H12B 107.9
C14 C13 C12 113.3(4)
C14 C13 H13A 108.9
C12 C13 H13A 108.9
C14 C13 H13B 108.9
C12 C13 H13B 108.9
H13A C13 H13B 107.7
C13 C14 C15 114.0(4)
C13 C14 H14A 108.8
C15 C14 H14A 108.8
C13 C14 H14B 108.7
C15 C14 H14B 108.8
H14A C14 H14B 107.6
N8 C15 C14 112.3(3)
N8 C15 H15A 109.2
C14 C15 H15A 109.2
N8 C15 H15B 109.2
C14 C15 H15B 109.2
H15A C15 H15B 107.9
N8 C16 C17 113.2(4)
N8 C16 H16A 108.9
C17 C16 H16A 108.9
N8 C16 H16B 108.9
C17 C16 H16B 108.9
H16A C16 H16B 107.7
C18 C17 C16 111.5(4)
C18 C17 H17A 109.3
C16 C17 H17A 109.3
C18 C17 H17B 109.3
C16 C17 H17B 109.3
H17A C17 H17B 108.0
N9 C18 C17 110.4(4)
N9 C18 H18A 109.6
C17 C18 H18A 109.6
N9 C18 H18B 109.6
C17 C18 H18B 109.6
H18A C18 H18B 108.1
N13 C19 N13' 52.3(4)
N13 C19 C20' 118.6(6)
N13' C19 C20' 155.6(7)
N13 C19 C20 121.1(6)
N13' C19 C20 113.5(6)
C20' C19 C20 47.9(6)
N13 C19 C21 119.4(9)
N13' C19 C21 118.2(9)
C20' C19 C21 86.2(9)
C20 C19 C21 116.1(9)
N13 C19 C21' 113.5(8)
N13' C19 C21' 95.9(16)
C20' C19 C21' 108.0(16)
C20 C19 C21' 125.3(9)
C21 C19 C21' 23.7(13)
N13 C19 C22' 108.8(6)
N13' C19 C22' 64.9(5)
C20' C19 C22' 104.2(8)
C20 C19 C22' 57.7(8)
C21 C19 C22' 117.4(10)
C21' C19 C22' 102.1(18)
N13 C19 C22 50.7(4)
N13' C19 C22 102.9(5)
C20' C19 C22 71.0(5)
C20 C19 C22 101.0(6)
C21 C19 C22 101.4(8)
C21' C19 C22 116.6(15)
C22' C19 C22 140.7(8)
C19 C20 H20A 109.5
C19 C20 H20B 109.5
H20A C20 H20B 109.5
C19 C20 H20C 109.5
H20A C20 H20C 109.5
H20B C20 H20C 109.5
C19 C20' H20D 109.5
C19 C20' H20E 109.5
H20D C20' H20E 109.5
C19 C20' H20F 109.5
H20D C20' H20F 109.5
H20E C20' H20F 109.5
C19 C21 H21A 109.5
C19 C21 H21B 109.5
H21A C21 H21B 109.5
C19 C21 H21C 109.5
H21A C21 H21C 109.5
H21B C21 H21C 109.5
C19 C21' H21D 109.5
C19 C21' H21E 109.5
H21D C21' H21E 109.5
C19 C21' H21F 109.5
H21D C21' H21F 109.5
H21E C21' H21F 109.5
C19 C22 H22A 109.5
C19 C22 H22B 109.5
H22A C22 H22B 109.5
C19 C22 H22C 109.5
H22A C22 H22C 109.5
H22B C22 H22C 109.5
C19 C22' H22D 109.5
C19 C22' H22E 109.5
H22D C22' H22E 109.5
C19 C22' H22F 109.5
H22D C22' H22F 109.5
H22E C22' H22F 109.5
C25 C23 N14 115.7(5)
C25 C23 C24 123.1(5)
N14 C23 C24 120.9(4)
C25 C23 C26' 92.3(6)
N14 C23 C26' 92.3(5)
C24 C23 C26' 90.5(6)
C25 C23 C26 83.4(7)
N14 C23 C26 91.2(5)
C24 C23 C26 90.3(6)
C26' C23 C26 175.3(6)
C23 C24 H24A 109.5
C23 C24 H24B 109.5
H24A C24 H24B 109.5
C23 C24 H24C 109.5
H24A C24 H24C 109.5
H24B C24 H24C 109.5
C23 C25 H25A 109.5
C23 C25 H25B 109.5
H25A C25 H25B 109.5
C23 C25 H25C 109.5
H25A C25 H25C 109.5
H25B C25 H25C 109.5
C23 C26 H26A 109.5
C23 C26 H26B 109.5
H26A C26 H26B 109.5
C23 C26 H26C 109.5
H26A C26 H26C 109.5
H26B C26 H26C 109.5
C23 C26' H26D 109.5
C23 C26' H26E 109.5
H26D C26' H26E 109.5
C23 C26' H26F 109.5
H26D C26' H26F 109.5
H26E C26' H26F 109.5
P2 N1 P1 119.03(19)
P2 N2 P3 120.5(2)
P1 N3 P3 122.4(2)
C1 N4 P3 129.9(3)
C1 N4 H4 115.0
P3 N4 H4 115.0
C5 N5 P3 130.7(3)
C5 N5 H5N 119(4)
P3 N5 H5N 109(4)
C12 N6 C9 112.6(3)
C12 N6 P1 115.3(3)
C9 N6 P1 116.2(3)
C11 N7 P1 117.6(3)
C11 N7 H7N 111(3)
P1 N7 H7N 116(3)
C16 N8 C15 112.1(3)
C16 N8 P4 114.9(3)
C15 N8 P4 113.9(3)
C18 N9 P4 117.9(3)
C18 N9 H9 121.0
P4 N9 H9 121.0
P5 N10 P4 118.1(2)
P5 N11 P6 119.9(3)
P4 N12 P6 123.1(3)
C19 N13 P6 127.6(5)
C19 N13 H13 116.2
P6 N13 H13 116.2
C19 N13' P6 128.1(5)
C19 N13' H13' 115.9
P6 N13' H13' 115.9
C23 N14 P6 130.1(3)
C23 N14 H14 114.9
P6 N14 H14 114.9
N3 P1 N1 115.03(17)
N3 P1 N7 110.60(18)
N1 P1 N7 108.19(18)
N3 P1 N6 108.84(17)
N1 P1 N6 108.44(17)
N7 P1 N6 105.27(18)
N1 P2 N2 122.00(17)
N1 P2 Cl2 108.74(13)
N2 P2 Cl2 108.68(14)
N1 P2 Cl1 108.72(14)
N2 P2 Cl1 108.13(14)
Cl2 P2 Cl1 97.88(7)
N3 P3 N2 113.63(17)
N3 P3 N5 112.91(19)
N2 P3 N5 106.71(19)
N3 P3 N4 106.45(17)
N2 P3 N4 114.55(17)
N5 P3 N4 102.15(19)
N12 P4 N10 115.2(2)
N12 P4 N9 110.59(18)
N10 P4 N9 107.97(19)
N12 P4 N8 109.8(2)
N10 P4 N8 107.98(18)
N9 P4 N8 104.77(19)
N11 P5 N10 122.4(3)
N11 P5 Cl3 100.5(2)
N10 P5 Cl3 108.92(15)
N11 P5 Cl4 107.09(19)
N10 P5 Cl4 109.30(15)
Cl3 P5 Cl4 107.6(2)
N11 P5 Cl3' 117.9(3)
N10 P5 Cl3' 105.67(16)
Cl3 P5 Cl3' 21.59(8)
Cl4 P5 Cl3' 89.4(2)
N12 P6 N14 111.4(2)
N12 P6 N11 112.6(2)
N14 P6 N11 109.2(3)
N12 P6 N13' 127.7(3)
N14 P6 N13' 105.9(3)
N11 P6 N13' 87.1(3)
N12 P6 N13 95.8(3)
N14 P6 N13 100.2(3)
N11 P6 N13 126.5(3)
N13' P6 N13 41.4(3)
Cl3' Cl3 P5 89.9(4)
Cl3 Cl3' P5 68.5(3)

loop_
_geom_bond_atom_site_label_1
_geom_bond_atom_site_label_2
_geom_bond_distance
C1 N4 1.486(5)
C1 C3 1.516(8)
C1 C4 1.526(8)
C1 C2 1.530(6)
C2 H2A 0.9800
C2 H2B 0.9800
C2 H2C 0.9800
C3 H3A 0.9800
C3 H3B 0.9800
C3 H3C 0.9800
C4 H4A 0.9800
C4 H4B 0.9800
C4 H4C 0.9800
C5 C8 1.384(8)
C5 C6 1.410(8)
C5 N5 1.462(6)
C5 C7' 1.765(14)
C5 C7 1.768(12)
C6 H6A 0.9800
C6 H6B 0.9800
C6 H6C 0.9800
C7' H7'1 0.9800
C7' H7'2 0.9800
C7' H7'3 0.9800
C7 H7A 0.9800
C7 H7B 0.9800
C7 H7C 0.9800
C8 H8A 0.9800
C8 H8B 0.9800
C8 H8C 0.9800
C9 N6 1.480(5)
C9 C10 1.506(7)
C9 H9A 0.9900
C9 H9B 0.9900
C10 C11 1.518(7)
C10 H10A 0.9900
C10 H10B 0.9900
C11 N7 1.475(5)
C11 H11A 0.9900
C11 H11B 0.9900
C12 N6 1.474(5)
C12 C13 1.525(6)
C12 H12A 0.9900
C12 H12B 0.9900
C13 C14 1.516(7)
C13 H13A 0.9900
C13 H13B 0.9900
C14 C15 1.524(6)
C14 H14A 0.9900
C14 H14B 0.9900
C15 N8 1.482(5)
C15 H15A 0.9900
C15 H15B 0.9900
C16 N8 1.478(6)
C16 C17 1.517(6)
C16 H16A 0.9900
C16 H16B 0.9900
C17 C18 1.515(7)
C17 H17A 0.9900
C17 H17B 0.9900
C18 N9 1.474(6)
C18 H18A 0.9900
C18 H18B 0.9900
C19 N13 1.361(7)
C19 N13' 1.409(7)
C19 C20' 1.426(10)
C19 C20 1.480(10)
C19 C21 1.494(17)
C19 C21' 1.56(2)
C19 C22' 1.649(11)
C19 C22 1.718(10)
C20 H20A 0.9800
C20 H20B 0.9800
C20 H20C 0.9800
C20' H20D 0.9800
C20' H20E 0.9800
C20' H20F 0.9800
C21 H21A 0.9800
C21 H21B 0.9800
C21 H21C 0.9800
C21' H21D 0.9800
C21' H21E 0.9800
C21' H21F 0.9800
C22 H22A 0.9800
C22 H22B 0.9800
C22 H22C 0.9800
C22' H22D 0.9800
C22' H22E 0.9800
C22' H22F 0.9800
C23 C25 1.423(7)
C23 N14 1.432(6)
C23 C24 1.438(8)
C23 C26' 1.715(11)
C23 C26 1.760(12)
C24 H24A 0.9800
C24 H24B 0.9800
C24 H24C 0.9800
C25 H25A 0.9800
C25 H25B 0.9800
C25 H25C 0.9800
C26 H26A 0.9800
C26 H26B 0.9800
C26 H26C 0.9800
C26' H26D 0.9800
C26' H26E 0.9800
C26' H26F 0.9800
N1 P2 1.563(3)
N1 P1 1.634(3)
N2 P2 1.566(3)
N2 P3 1.619(3)
N3 P1 1.587(3)
N3 P3 1.596(3)
N4 P3 1.644(3)
N4 H4 0.8800
N5 P3 1.633(4)
N5 H5N 0.77(5)
N6 P1 1.663(3)
N7 P1 1.640(4)
N7 H7N 0.77(4)
N8 P4 1.667(4)
N9 P4 1.636(4)
N9 H9 0.8800
N10 P5 1.570(3)
N10 P4 1.631(3)
N11 P5 1.538(4)
N11 P6 1.634(6)
N12 P4 1.579(4)
N12 P6 1.585(5)
N13 P6 1.754(6)
N13 H13 0.8800
N13' P6 1.702(6)
N13' H13' 0.8800
N14 P6 1.632(4)
N14 H14 0.8800
P2 Cl2 2.0197(16)
P2 Cl1 2.0457(16)
P5 Cl3 1.977(3)
P5 Cl4 2.049(2)
P5 Cl3' 2.125(4)
Cl3 Cl3' 0.782(3)

loop_
_geom_torsion_atom_site_label_1
_geom_torsion_atom_site_label_2
_geom_torsion_atom_site_label_3
_geom_torsion_atom_site_label_4
_geom_torsion
N6 C9 C10 C11 58.7(5)
C9 C10 C11 N7 -60.0(5)
N6 C12 C13 C14 -57.2(6)
C12 C13 C14 C15 166.2(4)
C13 C14 C15 N8 -63.6(5)
N8 C16 C17 C18 59.4(5)
C16 C17 C18 N9 -58.4(5)
C3 C1 N4 P3 -163.2(4)
C4 C1 N4 P3 -42.4(6)
C2 C1 N4 P3 78.6(5)
C8 C5 N5 P3 169.5(7)
C6 C5 N5 P3 -22.5(11)
C7' C5 N5 P3 -108.0(8)
C7 C5 N5 P3 78.3(6)
C13 C12 N6 C9 -67.8(5)
C13 C12 N6 P1 155.7(3)
C10 C9 N6 C12 173.7(4)
C10 C9 N6 P1 -50.2(4)
C10 C11 N7 P1 55.7(4)
C17 C16 N8 C15 174.6(3)
C17 C16 N8 P4 -53.3(4)
C14 C15 N8 C16 -72.0(5)
C14 C15 N8 P4 155.4(3)
C17 C18 N9 P4 55.1(5)
N13' C19 N13 P6 27.6(5)
C20' C19 N13 P6 -179.5(7)
C20 C19 N13 P6 124.7(7)
C21 C19 N13 P6 -76.8(10)
C21' C19 N13 P6 -51(2)
C22' C19 N13 P6 61.7(10)
C22 C19 N13 P6 -157.2(8)
N13 C19 N13' P6 -28.8(5)
C20' C19 N13' P6 -104.9(15)
C20 C19 N13' P6 -140.8(6)
C21 C19 N13' P6 78.1(11)
C21' C19 N13' P6 86.5(13)
C22' C19 N13' P6 -172.9(10)
C22 C19 N13' P6 -32.6(7)
C25 C23 N14 P6 176.1(6)
C24 C23 N14 P6 1.8(10)
C26' C23 N14 P6 -90.2(6)
C26 C23 N14 P6 92.9(6)
P3 N3 P1 N1 29.8(3)
P3 N3 P1 N7 -93.2(3)
P3 N3 P1 N6 151.6(2)
P2 N1 P1 N3 -9.1(3)
P2 N1 P1 N7 115.1(2)
P2 N1 P1 N6 -131.2(2)
C11 N7 P1 N3 -161.5(3)
C11 N7 P1 N1 71.7(3)
C11 N7 P1 N6 -44.1(4)
C12 N6 P1 N3 -66.3(3)
C9 N6 P1 N3 158.8(3)
C12 N6 P1 N1 59.5(3)
C9 N6 P1 N1 -75.4(3)
C12 N6 P1 N7 175.1(3)
C9 N6 P1 N7 40.2(3)
P1 N1 P2 N2 -7.5(3)
P1 N1 P2 Cl2 -135.11(19)
P1 N1 P2 Cl1 119.4(2)
P3 N2 P2 N1 5.2(4)
P3 N2 P2 Cl2 132.9(2)
P3 N2 P2 Cl1 -121.9(2)
P1 N3 P3 N2 -31.6(3)
P1 N3 P3 N5 -153.3(2)
P1 N3 P3 N4 95.4(2)
P2 N2 P3 N3 13.3(3)
P2 N2 P3 N5 138.3(2)
P2 N2 P3 N4 -109.4(3)
C5 N5 P3 N3 73.3(6)
C5 N5 P3 N2 -52.2(6)
C5 N5 P3 N4 -172.8(5)
C1 N4 P3 N3 -167.7(3)
C1 N4 P3 N2 -41.3(4)
C1 N4 P3 N5 73.7(4)
P6 N12 P4 N10 24.6(3)
P6 N12 P4 N9 -98.1(3)
P6 N12 P4 N8 146.7(2)
P5 N10 P4 N12 2.2(3)
P5 N10 P4 N9 126.4(2)
P5 N10 P4 N8 -120.9(2)
C18 N9 P4 N12 -164.0(3)
C18 N9 P4 N10 69.2(4)
C18 N9 P4 N8 -45.7(4)
C16 N8 P4 N12 162.3(3)
C15 N8 P4 N12 -66.5(3)
C16 N8 P4 N10 -71.4(3)
C15 N8 P4 N10 59.8(3)
C16 N8 P4 N9 43.5(3)
C15 N8 P4 N9 174.7(3)
P6 N11 P5 N10 6.8(4)
P6 N11 P5 Cl3 127.3(3)
P6 N11 P5 Cl4 -120.4(3)
P6 N11 P5 Cl3' 141.0(3)
P4 N10 P5 N11 -17.4(3)
P4 N10 P5 Cl3 -133.9(3)
P4 N10 P5 Cl4 108.8(2)
P4 N10 P5 Cl3' -156.2(3)
P4 N12 P6 N14 -157.3(3)
P4 N12 P6 N11 -34.3(3)
P4 N12 P6 N13' 70.4(4)
P4 N12 P6 N13 99.3(3)
C23 N14 P6 N12 64.2(6)
C23 N14 P6 N11 -60.7(6)
C23 N14 P6 N13' -153.2(6)
C23 N14 P6 N13 164.6(6)
P5 N11 P6 N12 17.7(4)
P5 N11 P6 N14 142.0(3)
P5 N11 P6 N13' -112.3(3)
P5 N11 P6 N13 -98.6(4)
C19 N13' P6 N12 73.3(6)
C19 N13' P6 N14 -61.0(6)
C19 N13' P6 N11 -170.1(6)
C19 N13' P6 N13 26.6(5)
C19 N13 P6 N12 -172.0(5)
C19 N13 P6 N14 75.0(6)
C19 N13 P6 N11 -48.2(7)
C19 N13 P6 N13' -27.4(5)
N11 P5 Cl3 Cl3' 145.5(3)
N10 P5 Cl3 Cl3' -84.8(3)
Cl4 P5 Cl3 Cl3' 33.6(3)
N11 P5 Cl3' Cl3 -39.1(4)
N10 P5 Cl3' Cl3 101.9(3)
Cl4 P5 Cl3' Cl3 -148.2(3)
